data_4302854
loop_
_publ_author_name
'Wanda Ziemkowska'
'Micha\/l Cyra\'nski'
'Antoni Kunicki'

_publ_contact_author_address
;       Warsaw University of Technology, Faculty of Chemistry
        Koszykowa 75, 00-662 Warsaw,  
        Poland
;
_publ_contact_author_email ziemk@ch.pw.edu.pl
_publ_contact_author_name 'Wanda Ziemkowska'
_publ_contact_author_phone 48226607316
_publ_section_title
;
Alkylaluminum Derivatives of Diphenic Acid: Novel Aluminum Carboxylates
;
_journal_name_full 'Inorganic Chemistry'
_journal_page_first 7006
_journal_page_last 7008
_journal_paper_doi 10.1021/ic900799m
_journal_volume 48
_journal_year 2009
_chemical_formula_moiety C60H88Al4O8
_chemical_formula_sum 'C60 H88 Al4 O8'
_chemical_formula_weight 1045.22
_chemical_name_systematic
; 
 ? 
;
_space_group_IT_number 60
_symmetry_cell_setting orthorhombic
_symmetry_space_group_name_Hall '-P 2n 2ab'
_symmetry_space_group_name_H-M 'P b c n'
_atom_sites_solution_hydrogens geom
_atom_sites_solution_primary direct
_atom_sites_solution_secondary difmap
_audit_creation_method SHELXL-97
_cell_angle_alpha 90.00
_cell_angle_beta 90.00
_cell_angle_gamma 90.00
_cell_formula_units_Z 4
_cell_length_a 18.4944(5)
_cell_length_b 17.8905(5)
_cell_length_c 17.8059(4)
_cell_measurement_temperature 100(2)
_cell_measurement_theta_max 28.6135
_cell_measurement_theta_min 2.7248
_cell_volume 5891.5(3)
_computing_structure_refinement 'SHELXL-97 (Sheldrick, 1997)'
_computing_structure_solution 'SHELXS-97 (Sheldrick, 1990)'
_diffrn_ambient_temperature 100(2)
_diffrn_detector_area_resol_mean 8.6479
_diffrn_measured_fraction_theta_full 0.987
_diffrn_measured_fraction_theta_max 0.952
_diffrn_measurement_device_type KM4CCD
_diffrn_measurement_method 'omega scan'
_diffrn_radiation_monochromator graphite
_diffrn_radiation_source 'fine-focus sealed tube'
_diffrn_radiation_type MoK\a
_diffrn_radiation_wavelength 0.71073
_diffrn_reflns_av_R_equivalents 0.0627
_diffrn_reflns_av_sigmaI/netI 0.0480
_diffrn_reflns_limit_h_max 23
_diffrn_reflns_limit_h_min -24
_diffrn_reflns_limit_k_max 23
_diffrn_reflns_limit_k_min -23
_diffrn_reflns_limit_l_max 23
_diffrn_reflns_limit_l_min -23
_diffrn_reflns_number 52819
_diffrn_reflns_theta_full 28.00
_diffrn_reflns_theta_max 28.69
_diffrn_reflns_theta_min 2.73
_diffrn_standards_number '1 frame'
_exptl_absorpt_coefficient_mu 0.130
_exptl_absorpt_correction_type none
_exptl_crystal_colour Colourless
_exptl_crystal_density_diffrn 1.178
_exptl_crystal_density_method 'not measured'
_exptl_crystal_description prismatic
_exptl_crystal_F_000 2256
_exptl_crystal_size_max 0.2
_exptl_crystal_size_mid 0.15
_exptl_crystal_size_min 0.1
_refine_diff_density_max 0.477
_refine_diff_density_min -0.459
_refine_diff_density_rms 0.043
_refine_ls_extinction_method none
_refine_ls_goodness_of_fit_ref 0.947
_refine_ls_hydrogen_treatment constr
_refine_ls_matrix_type full
_refine_ls_number_parameters 413
_refine_ls_number_reflns 7244
_refine_ls_number_restraints 7
_refine_ls_restrained_S_all 0.979
_refine_ls_R_factor_all 0.0713
_refine_ls_R_factor_gt 0.0394
_refine_ls_shift/su_max 0.005
_refine_ls_shift/su_mean 0.000
_refine_ls_structure_factor_coef Fsqd
_refine_ls_weighting_details 'calc w=1/[\s^2^(Fo^2^)+(0.0637P)^2^+0.0000P] where P=(Fo^2^+2Fc^2^)/3'
_refine_ls_weighting_scheme calc
_refine_ls_wR_factor_gt 0.0989
_refine_ls_wR_factor_ref 0.1072
_reflns_number_gt 4619
_reflns_number_total 7244
_reflns_threshold_expression >2sigma(I)
_cod_data_source_file ic900799m_si_001_2.cif
_cod_data_source_block compound2
_cod_depositor_comments
;
The following automatic conversions were performed:
'_symmetry_cell_setting' value 'Orthorhombic' changed to 'orthorhombic'
according to '/home/saulius/struct/CIF-dictionaries/cif_core.dic'
dictionary named 'cif_core.dic' version 2.4.1 from
2010-06-29.

'_exptl_absorpt_correction_type' value 'None' changed to
'none' according to '/home/saulius/struct/CIF-dictionaries/cif_core.dic'
dictionary named 'cif_core.dic' version 2.4.1 from 2010-06-29.

Automatic conversion script
Id: cif_fix_enum 1527 2010-12-29 10:47:43Z saulius 
;
_cod_database_code 4302854

loop_
_symmetry_equiv_pos_as_xyz
'x, y, z'
'-x+1/2, -y+1/2, z+1/2'
'-x, y, -z+1/2'
'x+1/2, -y+1/2, -z'
'-x, -y, -z'
'x-1/2, y-1/2, -z-1/2'
'x, -y, z-1/2'
'-x-1/2, y-1/2, z'

loop_
_atom_site_label
_atom_site_type_symbol
_atom_site_fract_x
_atom_site_fract_y
_atom_site_fract_z
_atom_site_U_iso_or_equiv
_atom_site_adp_type
_atom_site_occupancy
_atom_site_symmetry_multiplicity
_atom_site_calc_flag
_atom_site_refinement_flags
_atom_site_disorder_assembly
_atom_site_disorder_group
Al1 Al 0.08259(3) 0.22236(3) 0.61826(2) 0.02837(12) Uani 1 1 d D . .
C1A C 0.03602(12) 0.12773(10) 0.64164(13) 0.0629(6) Uani 0.311(5) 1 d PD A 1
H1A H 0.0181 0.1337 0.6937 0.075 Uiso 0.311(5) 1 calc PR A 1
H1B H -0.0076 0.1266 0.6095 0.075 Uiso 0.311(5) 1 calc PR A 1
C2A C 0.0632(3) 0.0555(2) 0.6388(3) 0.0303(16) Uani 0.311(5) 1 d PD A 1
H2A H 0.0934 0.0507 0.6851 0.036 Uiso 0.311(5) 1 calc PR A 1
C3A C 0.1160(9) 0.0474(9) 0.5751(9) 0.045(3) Uani 0.311(5) 1 d PD A 1
H3A H 0.0904 0.0526 0.5272 0.068 Uiso 0.311(5) 1 calc PR A 1
H3B H 0.1389 -0.0019 0.5776 0.068 Uiso 0.311(5) 1 calc PR A 1
H3C H 0.1531 0.0863 0.5790 0.068 Uiso 0.311(5) 1 calc PR A 1
C4A C 0.0051(7) -0.0035(8) 0.6477(8) 0.045(3) Uani 0.311(5) 1 d PD A 1
H4A H -0.0255 0.0090 0.6907 0.067 Uiso 0.311(5) 1 calc PR A 1
H4B H 0.0278 -0.0523 0.6560 0.067 Uiso 0.311(5) 1 calc PR A 1
H4C H -0.0244 -0.0054 0.6020 0.067 Uiso 0.311(5) 1 calc PR A 1
C1B C 0.03602(12) 0.12773(10) 0.64164(13) 0.0629(6) Uani 0.689(5) 1 d PD A 2
H1C H 0.0581 0.1107 0.6893 0.075 Uiso 0.689(5) 1 calc PR A 2
H1D H -0.0148 0.1404 0.6536 0.075 Uiso 0.689(5) 1 calc PR A 2
C2B C 0.03237(15) 0.05973(12) 0.59267(16) 0.0414(8) Uani 0.689(5) 1 d PD A 2
H2B H 0.0032 0.0746 0.5478 0.050 Uiso 0.689(5) 1 calc PR A 2
C3B C 0.1038(4) 0.0320(4) 0.5624(4) 0.0483(16) Uani 0.689(5) 1 d PD A 2
H3D H 0.1306 0.0738 0.5404 0.073 Uiso 0.689(5) 1 calc PR A 2
H3E H 0.0949 -0.0060 0.5237 0.073 Uiso 0.689(5) 1 calc PR A 2
H3F H 0.1321 0.0100 0.6033 0.073 Uiso 0.689(5) 1 calc PR A 2
C4B C -0.0080(4) -0.0059(4) 0.6282(4) 0.061(2) Uani 0.689(5) 1 d PD A 2
H4D H 0.0203 -0.0256 0.6703 0.091 Uiso 0.689(5) 1 calc PR A 2
H4E H -0.0149 -0.0452 0.5906 0.091 Uiso 0.689(5) 1 calc PR A 2
H4F H -0.0552 0.0112 0.6465 0.091 Uiso 0.689(5) 1 calc PR A 2
C5A C 0.13999(8) 0.24501(9) 0.52795(8) 0.0310(4) Uani 0.317(8) 1 d P A 3
H5A H 0.1703 0.2895 0.5382 0.037 Uiso 0.317(8) 1 calc PR A 3
H5B H 0.1729 0.2025 0.5180 0.037 Uiso 0.317(8) 1 calc PR A 3
C6A C 0.0958(3) 0.2596(5) 0.4584(3) 0.0274(16) Uani 0.317(8) 1 d P A 3
H6A H 0.0658 0.3050 0.4684 0.033 Uiso 0.317(8) 1 calc PR A 3
C7A C 0.1436(8) 0.2771(8) 0.3906(10) 0.040(3) Uani 0.317(8) 1 d P A 3
H7A H 0.1137 0.2966 0.3497 0.060 Uiso 0.317(8) 1 calc PR A 3
H7B H 0.1680 0.2313 0.3741 0.060 Uiso 0.317(8) 1 calc PR A 3
H7C H 0.1799 0.3145 0.4047 0.060 Uiso 0.317(8) 1 calc PR A 3
C8A C 0.0438(4) 0.1969(5) 0.4352(4) 0.0373(18) Uani 0.317(8) 1 d P A 3
H8A H 0.0715 0.1517 0.4234 0.056 Uiso 0.317(8) 1 calc PR A 3
H8B H 0.0164 0.2126 0.3907 0.056 Uiso 0.317(8) 1 calc PR A 3
H8C H 0.0103 0.1864 0.4765 0.056 Uiso 0.317(8) 1 calc PR A 3
C5B C 0.13999(8) 0.24501(9) 0.52795(8) 0.0310(4) Uani 0.683(8) 1 d P A 4
H5C H 0.1478 0.2997 0.5268 0.037 Uiso 0.683(8) 1 calc PR A 4
H5D H 0.1880 0.2215 0.5346 0.037 Uiso 0.683(8) 1 calc PR A 4
C6B C 0.11195(16) 0.2221(2) 0.45120(14) 0.0284(8) Uani 0.683(8) 1 d P A 4
H6B H 0.1173 0.1666 0.4482 0.034 Uiso 0.683(8) 1 calc PR A 4
C7B C 0.1563(4) 0.2543(4) 0.3864(4) 0.0380(12) Uani 0.683(8) 1 d P A 4
H7D H 0.1383 0.2343 0.3387 0.057 Uiso 0.683(8) 1 calc PR A 4
H7E H 0.2072 0.2404 0.3928 0.057 Uiso 0.683(8) 1 calc PR A 4
H7F H 0.1519 0.3089 0.3862 0.057 Uiso 0.683(8) 1 calc PR A 4
C8B C 0.03221(18) 0.2385(3) 0.44058(19) 0.0479(10) Uani 0.683(8) 1 d P A 4
H8D H 0.0042 0.2120 0.4790 0.072 Uiso 0.683(8) 1 calc PR A 4
H8E H 0.0170 0.2216 0.3907 0.072 Uiso 0.683(8) 1 calc PR A 4
H8F H 0.0238 0.2924 0.4451 0.072 Uiso 0.683(8) 1 calc PR A 4
O1 O 0.13295(5) 0.24531(6) 0.70373(6) 0.0300(2) Uani 1 1 d . A .
C9 C 0.12886(8) 0.28209(8) 0.76456(8) 0.0254(3) Uani 1 1 d . . .
C10 C 0.14188(7) 0.24199(8) 0.83610(8) 0.0240(3) Uani 1 1 d . A .
C11 C 0.15929(8) 0.16624(8) 0.83153(9) 0.0282(3) Uani 1 1 d . . .
H11 H 0.1626 0.1431 0.7836 0.034 Uiso 1 1 calc R A .
C12 C 0.17183(9) 0.12437(9) 0.89505(9) 0.0318(4) Uani 1 1 d . A .
H12 H 0.1837 0.0729 0.8910 0.038 Uiso 1 1 calc R . .
C13 C 0.16705(8) 0.15795(9) 0.96495(9) 0.0318(4) Uani 1 1 d . . .
H13 H 0.1753 0.1294 1.0091 0.038 Uiso 1 1 calc R A .
C14 C 0.15026(8) 0.23324(8) 0.97030(8) 0.0275(3) Uani 1 1 d . A .
H14 H 0.1475 0.2557 1.0186 0.033 Uiso 1 1 calc R . .
C15 C 0.13730(8) 0.27690(8) 0.90715(8) 0.0240(3) Uani 1 1 d . . .
C16 C 0.12593(8) 0.35913(8) 0.92068(8) 0.0253(3) Uani 1 1 d . A .
C17 C 0.18620(9) 0.39795(9) 0.94662(8) 0.0310(4) Uani 1 1 d . . .
H17 H 0.2307 0.3721 0.9525 0.037 Uiso 1 1 calc R A .
C18 C 0.18273(10) 0.47349(9) 0.96405(9) 0.0368(4) Uani 1 1 d . A .
H18 H 0.2246 0.4986 0.9820 0.044 Uiso 1 1 calc R . .
C19 C 0.11891(10) 0.51207(9) 0.95544(9) 0.0389(4) Uani 1 1 d . . .
H19 H 0.1166 0.5639 0.9670 0.047 Uiso 1 1 calc R A .
C20 C 0.05786(10) 0.47469(9) 0.92977(8) 0.0331(4) Uani 1 1 d . A .
H20 H 0.0139 0.5014 0.9236 0.040 Uiso 1 1 calc R . .
C21 C 0.06008(8) 0.39854(8) 0.91290(8) 0.0269(3) Uani 1 1 d . . .
O2 O 0.11492(6) 0.35143(5) 0.76551(5) 0.0280(2) Uani 1 1 d . A .
Al2 Al 0.13547(3) 0.42186(3) 0.69255(2) 0.02734(12) Uani 1 1 d . . .
C22 C 0.23171(9) 0.39329(9) 0.65451(9) 0.0326(4) Uani 1 1 d . A .
H22A H 0.2257 0.3517 0.6184 0.039 Uiso 1 1 calc R . .
H22B H 0.2523 0.4362 0.6267 0.039 Uiso 1 1 calc R . .
C23 C 0.28633(9) 0.36904(9) 0.71520(9) 0.0365(4) Uani 1 1 d . . .
H23 H 0.2630 0.3286 0.7455 0.044 Uiso 1 1 calc R A .
C24 C 0.35541(10) 0.33629(11) 0.68047(12) 0.0500(5) Uani 1 1 d . A .
H24A H 0.3790 0.3743 0.6493 0.075 Uiso 1 1 calc R . .
H24B H 0.3429 0.2930 0.6494 0.075 Uiso 1 1 calc R . .
H24C H 0.3884 0.3207 0.7206 0.075 Uiso 1 1 calc R . .
C25 C 0.30492(10) 0.43286(10) 0.76877(10) 0.0444(4) Uani 1 1 d . A .
H25A H 0.3393 0.4151 0.8067 0.067 Uiso 1 1 calc R . .
H25B H 0.2608 0.4504 0.7936 0.067 Uiso 1 1 calc R . .
H25C H 0.3267 0.4741 0.7404 0.067 Uiso 1 1 calc R . .
C26A C 0.11356(11) 0.51911(9) 0.73663(11) 0.0442(4) Uani 0.459(8) 1 d P A 5
H26A H 0.0604 0.5197 0.7433 0.053 Uiso 0.459(8) 1 calc PR A 5
H26B H 0.1344 0.5176 0.7878 0.053 Uiso 0.459(8) 1 calc PR A 5
C27A C 0.1328(3) 0.5962(3) 0.7059(3) 0.0409(13) Uani 0.459(8) 1 d P A 5
H27A H 0.1242 0.6345 0.7458 0.049 Uiso 0.459(8) 1 calc PR A 5
C28A C 0.20146(13) 0.60817(11) 0.67379(13) 0.0611(6) Uani 0.459(8) 1 d P A 5
H28A H 0.2387 0.6039 0.7127 0.092 Uiso 0.459(8) 1 calc PR A 5
H28B H 0.2033 0.6583 0.6516 0.092 Uiso 0.459(8) 1 calc PR A 5
H28C H 0.2102 0.5707 0.6347 0.092 Uiso 0.459(8) 1 calc PR A 5
C29A C 0.0807(3) 0.6097(3) 0.6413(3) 0.0344(13) Uani 0.459(8) 1 d P A 5
H29A H 0.0900 0.6590 0.6193 0.052 Uiso 0.459(8) 1 calc PR A 5
H29B H 0.0309 0.6078 0.6600 0.052 Uiso 0.459(8) 1 calc PR A 5
H29C H 0.0875 0.5711 0.6030 0.052 Uiso 0.459(8) 1 calc PR A 5
C26B C 0.11356(11) 0.51911(9) 0.73663(11) 0.0442(4) Uani 0.541(8) 1 d P A 6
H26C H 0.0647 0.5184 0.7592 0.053 Uiso 0.541(8) 1 calc PR A 6
H26D H 0.1490 0.5309 0.7766 0.053 Uiso 0.541(8) 1 calc PR A 6
C27B C 0.1174(2) 0.5822(2) 0.6709(3) 0.0407(12) Uani 0.541(8) 1 d P A 6
H27B H 0.1072 0.5583 0.6213 0.049 Uiso 0.541(8) 1 calc PR A 6
C28B C 0.20146(13) 0.60817(11) 0.67379(13) 0.0611(6) Uani 0.541(8) 1 d P A 6
H28D H 0.2082 0.6521 0.6416 0.092 Uiso 0.541(8) 1 calc PR A 6
H28E H 0.2323 0.5673 0.6559 0.092 Uiso 0.541(8) 1 calc PR A 6
H28F H 0.2146 0.6208 0.7256 0.092 Uiso 0.541(8) 1 calc PR A 6
C29B C 0.0637(2) 0.6446(3) 0.6843(5) 0.079(2) Uani 0.541(8) 1 d P A 6
H29D H 0.0693 0.6635 0.7356 0.118 Uiso 0.541(8) 1 calc PR A 6
H29E H 0.0144 0.6255 0.6776 0.118 Uiso 0.541(8) 1 calc PR A 6
H29F H 0.0725 0.6851 0.6485 0.118 Uiso 0.541(8) 1 calc PR A 6
O3 O 0.06221(6) 0.40446(6) 0.62515(6) 0.0389(3) Uani 1 1 d . A .
C30 C 0.00733(9) 0.36290(9) 0.61326(8) 0.0284(3) Uani 1 1 d . . .
O4 O 0.00930(6) 0.29259(6) 0.62202(6) 0.0298(2) Uani 1 1 d . A .

loop_
_atom_site_aniso_label
_atom_site_aniso_U_11
_atom_site_aniso_U_22
_atom_site_aniso_U_33
_atom_site_aniso_U_23
_atom_site_aniso_U_13
_atom_site_aniso_U_12
Al1 0.0309(3) 0.0296(3) 0.0246(2) -0.00768(19) 0.00581(19) -0.0028(2)
C1A 0.0671(14) 0.0434(12) 0.0782(15) -0.0269(11) 0.0408(12) -0.0196(10)
C2A 0.037(3) 0.022(3) 0.032(3) -0.003(2) -0.016(2) 0.000(2)
C3A 0.063(6) 0.010(5) 0.062(7) -0.014(4) 0.000(5) 0.008(4)
C4A 0.047(6) 0.037(5) 0.051(5) 0.001(4) 0.012(6) 0.004(4)
C1B 0.0671(14) 0.0434(12) 0.0782(15) -0.0269(11) 0.0408(12) -0.0196(10)
C2B 0.0531(18) 0.0257(13) 0.0454(17) -0.0029(11) -0.0180(14) 0.0095(11)
C3B 0.079(4) 0.022(3) 0.044(3) 0.0000(19) 0.014(3) 0.020(2)
C4B 0.061(3) 0.022(2) 0.099(5) 0.003(2) -0.027(3) -0.0023(16)
C5A 0.0299(8) 0.0393(9) 0.0239(7) -0.0077(7) 0.0018(6) 0.0016(7)
C6A 0.034(3) 0.022(4) 0.026(3) -0.001(2) 0.008(2) 0.008(2)
C7A 0.036(5) 0.056(8) 0.027(4) -0.004(5) 0.010(3) 0.000(4)
C8A 0.045(4) 0.039(4) 0.028(3) 0.001(3) -0.009(3) -0.002(3)
C5B 0.0299(8) 0.0393(9) 0.0239(7) -0.0077(7) 0.0018(6) 0.0016(7)
C6B 0.0305(14) 0.0315(18) 0.0234(12) -0.0054(12) -0.0019(10) 0.0028(13)
C7B 0.043(3) 0.049(3) 0.0227(17) 0.001(2) -0.0020(19) -0.001(2)
C8B 0.0361(17) 0.070(3) 0.0374(15) -0.0137(19) -0.0084(12) 0.0022(19)
O1 0.0370(6) 0.0313(6) 0.0217(5) -0.0047(4) 0.0029(4) 0.0048(5)
C9 0.0267(8) 0.0269(8) 0.0228(7) -0.0016(6) 0.0052(6) -0.0006(6)
C10 0.0233(7) 0.0250(8) 0.0237(7) 0.0008(6) 0.0025(6) 0.0000(6)
C11 0.0275(8) 0.0271(8) 0.0299(8) -0.0048(6) -0.0007(6) 0.0036(6)
C12 0.0328(9) 0.0233(8) 0.0393(9) -0.0008(7) -0.0066(7) 0.0062(6)
C13 0.0328(8) 0.0300(8) 0.0324(8) 0.0078(7) -0.0054(7) 0.0027(7)
C14 0.0306(8) 0.0299(8) 0.0219(7) -0.0008(6) 0.0007(6) 0.0003(6)
C15 0.0237(7) 0.0244(8) 0.0239(7) -0.0004(6) 0.0032(6) -0.0014(6)
C16 0.0358(9) 0.0232(8) 0.0169(7) 0.0010(6) 0.0073(6) 0.0008(6)
C17 0.0376(9) 0.0302(9) 0.0251(8) -0.0001(6) 0.0059(6) -0.0026(7)
C18 0.0513(11) 0.0314(9) 0.0277(8) -0.0036(7) 0.0084(7) -0.0121(8)
C19 0.0647(12) 0.0231(8) 0.0290(8) -0.0033(7) 0.0136(8) -0.0018(8)
C20 0.0500(10) 0.0277(8) 0.0217(7) 0.0016(6) 0.0109(7) 0.0084(7)
C21 0.0398(9) 0.0263(8) 0.0147(6) 0.0023(6) 0.0066(6) 0.0052(7)
O2 0.0395(6) 0.0231(5) 0.0215(5) 0.0018(4) 0.0072(4) 0.0025(5)
Al2 0.0371(3) 0.0252(2) 0.0197(2) -0.00008(18) 0.00317(19) -0.00655(19)
C22 0.0416(9) 0.0296(8) 0.0266(8) -0.0045(6) 0.0062(7) -0.0101(7)
C23 0.0410(10) 0.0354(10) 0.0332(9) 0.0028(7) 0.0062(7) -0.0046(7)
C24 0.0477(11) 0.0475(12) 0.0547(12) 0.0048(9) 0.0106(9) 0.0031(9)
C25 0.0451(11) 0.0551(12) 0.0330(9) -0.0013(8) -0.0060(8) -0.0065(9)
C26A 0.0597(12) 0.0265(9) 0.0465(11) 0.0050(8) 0.0160(9) -0.0010(8)
C27A 0.075(4) 0.023(2) 0.025(2) -0.0039(17) -0.007(2) -0.005(2)
C28A 0.0761(15) 0.0427(12) 0.0644(14) 0.0059(10) 0.0009(12) -0.0282(11)
C29A 0.042(2) 0.024(2) 0.037(2) 0.0103(18) -0.0006(19) -0.005(2)
C26B 0.0597(12) 0.0265(9) 0.0465(11) 0.0050(8) 0.0160(9) -0.0010(8)
C27B 0.052(3) 0.028(2) 0.043(3) 0.007(2) 0.000(2) -0.0100(18)
C28B 0.0761(15) 0.0427(12) 0.0644(14) 0.0059(10) 0.0009(12) -0.0282(11)
C29B 0.055(3) 0.036(3) 0.146(6) 0.031(4) 0.004(3) 0.000(2)
O3 0.0440(7) 0.0459(7) 0.0268(6) 0.0092(5) -0.0043(5) -0.0211(6)
C30 0.0358(9) 0.0322(9) 0.0171(7) -0.0005(6) 0.0077(6) -0.0080(7)
O4 0.0301(6) 0.0306(6) 0.0286(6) -0.0033(5) 0.0045(4) -0.0026(4)

loop_
_atom_type_symbol
_atom_type_description
_atom_type_scat_dispersion_real
_atom_type_scat_dispersion_imag
_atom_type_scat_source
C C 0.0033 0.0016 'International Tables Vol C Tables 4.2.6.8 and 6.1.1.4'
H H 0.0000 0.0000 'International Tables Vol C Tables 4.2.6.8 and 6.1.1.4'
O O 0.0106 0.0060 'International Tables Vol C Tables 4.2.6.8 and 6.1.1.4'
Al Al 0.0645 0.0514 'International Tables Vol C Tables 4.2.6.8 and 6.1.1.4'

loop_
_geom_angle_atom_site_label_1
_geom_angle_atom_site_label_2
_geom_angle_atom_site_label_3
_geom_angle
_geom_angle_site_symmetry_1
_geom_angle_site_symmetry_3
_geom_angle_publ_flag
O1 Al1 O4 100.98(5) . . ?
O1 Al1 C1A 104.05(9) . . ?
O4 Al1 C1A 105.02(8) . . ?
O1 Al1 C5A 111.00(6) . . ?
O4 Al1 C5A 106.55(6) . . ?
C1A Al1 C5A 126.36(8) . . ?
C2A C1A Al1 130.0(2) . . ?
C2A C1A H1A 104.8 . . ?
Al1 C1A H1A 104.8 . . ?
C2A C1A H1B 104.8 . . ?
Al1 C1A H1B 104.8 . . ?
H1A C1A H1B 105.8 . . ?
C1A C2A C3A 110.6(8) . . ?
C1A C2A C4A 112.8(7) . . ?
C3A C2A C4A 118.2(8) . . ?
C1A C2A H2A 104.6 . . ?
C3A C2A H2A 104.6 . . ?
C4A C2A H2A 104.6 . . ?
C3B C2B C4B 108.8(4) . . ?
C3B C2B H2B 105.8 . . ?
C4B C2B H2B 105.8 . . ?
C2B C3B H3D 109.5 . . ?
C2B C3B H3E 109.5 . . ?
H3D C3B H3E 109.5 . . ?
C2B C3B H3F 109.5 . . ?
H3D C3B H3F 109.5 . . ?
H3E C3B H3F 109.5 . . ?
C2B C4B H4D 109.5 . . ?
C2B C4B H4E 109.5 . . ?
H4D C4B H4E 109.5 . . ?
C2B C4B H4F 109.5 . . ?
H4D C4B H4F 109.5 . . ?
H4E C4B H4F 109.5 . . ?
C6A C5A Al1 114.4(2) . . ?
C6A C5A H5A 108.6 . . ?
Al1 C5A H5A 108.6 . . ?
C6A C5A H5B 108.6 . . ?
Al1 C5A H5B 108.6 . . ?
H5A C5A H5B 107.6 . . ?
C5A C6A C7A 111.7(7) . . ?
C5A C6A C8A 115.8(6) . . ?
C7A C6A C8A 107.4(8) . . ?
C5A C6A H6A 107.2 . . ?
C7A C6A H6A 107.2 . . ?
C8A C6A H6A 107.2 . . ?
C8B C6B C7B 110.8(3) . . ?
C8B C6B H6B 106.4 . . ?
C7B C6B H6B 106.4 . . ?
C9 O1 Al1 142.65(10) . . ?
O2 C9 O1 122.07(13) . . ?
O2 C9 C10 119.71(13) . . ?
O1 C9 C10 118.21(13) . . ?
C11 C10 C15 119.68(13) . . ?
C11 C10 C9 117.24(13) . . ?
C15 C10 C9 123.08(13) . . ?
C12 C11 C10 121.30(14) . . ?
C12 C11 H11 119.3 . . ?
C10 C11 H11 119.3 . . ?
C11 C12 C13 119.46(14) . . ?
C11 C12 H12 120.3 . . ?
C13 C12 H12 120.3 . . ?
C12 C13 C14 119.86(14) . . ?
C12 C13 H13 120.1 . . ?
C14 C13 H13 120.1 . . ?
C13 C14 C15 121.96(14) . . ?
C13 C14 H14 119.0 . . ?
C15 C14 H14 119.0 . . ?
C14 C15 C10 117.74(13) . . ?
C14 C15 C16 116.34(13) . . ?
C10 C15 C16 125.69(13) . . ?
C17 C16 C21 118.25(14) . . ?
C17 C16 C15 115.39(13) . . ?
C21 C16 C15 126.29(13) . . ?
C18 C17 C16 121.52(15) . . ?
C18 C17 H17 119.2 . . ?
C16 C17 H17 119.2 . . ?
C19 C18 C17 120.21(15) . . ?
C19 C18 H18 119.9 . . ?
C17 C18 H18 119.9 . . ?
C18 C19 C20 119.49(15) . . ?
C18 C19 H19 120.3 . . ?
C20 C19 H19 120.3 . . ?
C19 C20 C21 121.10(15) . . ?
C19 C20 H20 119.5 . . ?
C21 C20 H20 119.5 . . ?
C20 C21 C16 119.41(15) . . ?
C20 C21 C30 117.69(14) . 3_556 ?
C16 C21 C30 122.90(13) . 3_556 ?
C9 O2 Al2 128.02(9) . . ?
O3 Al2 O2 101.07(5) . . ?
O3 Al2 C26A 105.12(8) . . ?
O2 Al2 C26A 106.40(6) . . ?
O3 Al2 C22 113.42(6) . . ?
O2 Al2 C22 104.49(6) . . ?
C26A Al2 C22 123.83(7) . . ?
C23 C22 Al2 115.07(11) . . ?
C23 C22 H22A 108.5 . . ?
Al2 C22 H22A 108.5 . . ?
C23 C22 H22B 108.5 . . ?
Al2 C22 H22B 108.5 . . ?
H22A C22 H22B 107.5 . . ?
C25 C23 C24 110.46(15) . . ?
C25 C23 C22 112.03(14) . . ?
C24 C23 C22 111.73(14) . . ?
C25 C23 H23 107.5 . . ?
C24 C23 H23 107.5 . . ?
C22 C23 H23 107.5 . . ?
C23 C24 H24A 109.5 . . ?
C23 C24 H24B 109.5 . . ?
H24A C24 H24B 109.5 . . ?
C23 C24 H24C 109.5 . . ?
H24A C24 H24C 109.5 . . ?
H24B C24 H24C 109.5 . . ?
C23 C25 H25A 109.5 . . ?
C23 C25 H25B 109.5 . . ?
H25A C25 H25B 109.5 . . ?
C23 C25 H25C 109.5 . . ?
H25A C25 H25C 109.5 . . ?
H25B C25 H25C 109.5 . . ?
C27A C26A Al2 127.8(2) . . ?
C27A C26A H26A 105.3 . . ?
Al2 C26A H26A 105.3 . . ?
C27A C26A H26B 105.3 . . ?
Al2 C26A H26B 105.3 . . ?
H26A C26A H26B 106.0 . . ?
C28A C27A C29A 103.9(4) . . ?
C28A C27A C26A 119.6(4) . . ?
C29A C27A C26A 105.5(4) . . ?
C28A C27A H27A 109.1 . . ?
C29A C27A H27A 109.1 . . ?
C26A C27A H27A 109.1 . . ?
C29B C27B H27B 109.3 . . ?
C30 O3 Al2 142.57(10) . . ?
O4 C30 O3 122.33(15) . . ?
O4 C30 C21 119.45(13) . 3_556 ?
O3 C30 C21 118.21(14) . 3_556 ?
C30 O4 Al1 133.68(10) . . ?

loop_
_geom_bond_atom_site_label_1
_geom_bond_atom_site_label_2
_geom_bond_distance
_geom_bond_site_symmetry_2
_geom_bond_publ_flag
Al1 O1 1.8309(11) . ?
Al1 O4 1.8494(11) . ?
Al1 C1A 1.9445(19) . ?
Al1 C5A 1.9691(16) . ?
C1A C2A 1.388(4) . ?
C1A H1A 0.9900 . ?
C1A H1B 0.9900 . ?
C2A C3A 1.504(9) . ?
C2A C4A 1.514(9) . ?
C2A H2A 1.0000 . ?
C3A H3A 0.9800 . ?
C3A H3B 0.9800 . ?
C3A H3C 0.9800 . ?
C4A H4A 0.9800 . ?
C4A H4B 0.9800 . ?
C4A H4C 0.9800 . ?
C2B C3B 1.510(6) . ?
C2B C4B 1.528(6) . ?
C2B H2B 1.0000 . ?
C3B H3D 0.9800 . ?
C3B H3E 0.9800 . ?
C3B H3F 0.9800 . ?
C4B H4D 0.9800 . ?
C4B H4E 0.9800 . ?
C4B H4F 0.9800 . ?
C5A C6A 1.507(6) . ?
C5A H5A 0.9900 . ?
C5A H5B 0.9900 . ?
C6A C7A 1.530(18) . ?
C6A C8A 1.533(11) . ?
C6A H6A 1.0000 . ?
C7A H7A 0.9800 . ?
C7A H7B 0.9800 . ?
C7A H7C 0.9800 . ?
C8A H8A 0.9800 . ?
C8A H8B 0.9800 . ?
C8A H8C 0.9800 . ?
C6B C8B 1.516(5) . ?
C6B C7B 1.529(9) . ?
C6B H6B 1.0000 . ?
C7B H7D 0.9800 . ?
C7B H7E 0.9800 . ?
C7B H7F 0.9800 . ?
C8B H8D 0.9800 . ?
C8B H8E 0.9800 . ?
C8B H8F 0.9800 . ?
O1 C9 1.2697(17) . ?
C9 O2 1.2670(17) . ?
C9 C10 1.482(2) . ?
C10 C11 1.395(2) . ?
C10 C15 1.413(2) . ?
C11 C12 1.376(2) . ?
C11 H11 0.9500 . ?
C12 C13 1.385(2) . ?
C12 H12 0.9500 . ?
C13 C14 1.386(2) . ?
C13 H13 0.9500 . ?
C14 C15 1.390(2) . ?
C14 H14 0.9500 . ?
C15 C16 1.506(2) . ?
C16 C17 1.392(2) . ?
C16 C21 1.414(2) . ?
C17 C18 1.388(2) . ?
C17 H17 0.9500 . ?
C18 C19 1.376(2) . ?
C18 H18 0.9500 . ?
C19 C20 1.390(2) . ?
C19 H19 0.9500 . ?
C20 C21 1.396(2) . ?
C20 H20 0.9500 . ?
C21 C30 1.476(2) 3_556 ?
O2 Al2 1.8493(11) . ?
Al2 O3 1.8365(12) . ?
Al2 C26A 1.9513(17) . ?
Al2 C22 1.9718(17) . ?
C22 C23 1.542(2) . ?
C22 H22A 0.9900 . ?
C22 H22B 0.9900 . ?
C23 C25 1.527(2) . ?
C23 C24 1.536(2) . ?
C23 H23 1.0000 . ?
C24 H24A 0.9800 . ?
C24 H24B 0.9800 . ?
C24 H24C 0.9800 . ?
C25 H25A 0.9800 . ?
C25 H25B 0.9800 . ?
C25 H25C 0.9800 . ?
C26A C27A 1.525(5) . ?
C26A H26A 0.9900 . ?
C26A H26B 0.9900 . ?
C27A C28A 1.409(6) . ?
C27A C29A 1.520(7) . ?
C27A H27A 1.0000 . ?
C28A H28A 0.9800 . ?
C28A H28B 0.9800 . ?
C28A H28C 0.9800 . ?
C29A H29A 0.9800 . ?
C29A H29B 0.9800 . ?
C29A H29C 0.9800 . ?
C27B C29B 1.514(8) . ?
C27B H27B 1.0000 . ?
C29B H29D 0.9800 . ?
C29B H29E 0.9800 . ?
C29B H29F 0.9800 . ?
O3 C30 1.2759(18) . ?
C30 O4 1.2681(17) . ?
C30 C21 1.476(2) 3_556 ?

loop_
_geom_torsion_atom_site_label_1
_geom_torsion_atom_site_label_2
_geom_torsion_atom_site_label_3
_geom_torsion_atom_site_label_4
_geom_torsion
_geom_torsion_site_symmetry_1
_geom_torsion_site_symmetry_2
_geom_torsion_site_symmetry_3
_geom_torsion_site_symmetry_4
_geom_torsion_publ_flag
O1 Al1 C1A C2A -82.2(4) . . . . ?
O4 Al1 C1A C2A 172.1(3) . . . . ?
C5A Al1 C1A C2A 47.8(4) . . . . ?
Al1 C1A C2A C3A -34.4(9) . . . . ?
Al1 C1A C2A C4A -169.3(6) . . . . ?
O1 Al1 C5A C6A -155.3(4) . . . . ?
O4 Al1 C5A C6A -46.2(4) . . . . ?
C1A Al1 C5A C6A 77.5(4) . . . . ?
Al1 C5A C6A C7A 179.8(6) . . . . ?
Al1 C5A C6A C8A -56.9(8) . . . . ?
O4 Al1 O1 C9 13.90(18) . . . . ?
C1A Al1 O1 C9 -94.80(18) . . . . ?
C5A Al1 O1 C9 126.55(17) . . . . ?
Al1 O1 C9 O2 -55.0(2) . . . . ?
Al1 O1 C9 C10 125.82(15) . . . . ?
O2 C9 C10 C11 -177.97(13) . . . . ?
O1 C9 C10 C11 1.2(2) . . . . ?
O2 C9 C10 C15 2.1(2) . . . . ?
O1 C9 C10 C15 -178.67(13) . . . . ?
C15 C10 C11 C12 0.3(2) . . . . ?
C9 C10 C11 C12 -179.58(14) . . . . ?
C10 C11 C12 C13 0.1(2) . . . . ?
C11 C12 C13 C14 -0.5(2) . . . . ?
C12 C13 C14 C15 0.5(2) . . . . ?
C13 C14 C15 C10 -0.1(2) . . . . ?
C13 C14 C15 C16 -174.96(14) . . . . ?
C11 C10 C15 C14 -0.3(2) . . . . ?
C9 C10 C15 C14 179.61(13) . . . . ?
C11 C10 C15 C16 174.01(14) . . . . ?
C9 C10 C15 C16 -6.1(2) . . . . ?
C14 C15 C16 C17 67.00(17) . . . . ?
C10 C15 C16 C17 -107.38(16) . . . . ?
C14 C15 C16 C21 -109.86(16) . . . . ?
C10 C15 C16 C21 75.8(2) . . . . ?
C21 C16 C17 C18 -0.5(2) . . . . ?
C15 C16 C17 C18 -177.62(13) . . . . ?
C16 C17 C18 C19 -0.4(2) . . . . ?
C17 C18 C19 C20 0.5(2) . . . . ?
C18 C19 C20 C21 0.3(2) . . . . ?
C19 C20 C21 C16 -1.2(2) . . . . ?
C19 C20 C21 C30 179.35(13) . . . 3_556 ?
C17 C16 C21 C20 1.3(2) . . . . ?
C15 C16 C21 C20 178.09(13) . . . . ?
C17 C16 C21 C30 -179.31(13) . . . 3_556 ?
C15 C16 C21 C30 -2.5(2) . . . 3_556 ?
O1 C9 O2 Al2 -28.7(2) . . . . ?
C10 C9 O2 Al2 150.44(11) . . . . ?
C9 O2 Al2 O3 79.35(13) . . . . ?
C9 O2 Al2 C26A -171.10(13) . . . . ?
C9 O2 Al2 C22 -38.61(14) . . . . ?
O3 Al2 C22 C23 -150.78(11) . . . . ?
O2 Al2 C22 C23 -41.63(13) . . . . ?
C26A Al2 C22 C23 79.99(14) . . . . ?
Al2 C22 C23 C25 -64.31(16) . . . . ?
Al2 C22 C23 C24 171.13(12) . . . . ?
O3 Al2 C26A C27A -84.8(3) . . . . ?
O2 Al2 C26A C27A 168.5(3) . . . . ?
C22 Al2 C26A C27A 47.8(4) . . . . ?
Al2 C26A C27A C28A -41.1(6) . . . . ?
Al2 C26A C27A C29A 75.2(4) . . . . ?
O2 Al2 O3 C30 -0.9(2) . . . . ?
C26A Al2 O3 C30 -111.40(19) . . . . ?
C22 Al2 O3 C30 110.40(19) . . . . ?
Al2 O3 C30 O4 -45.8(3) . . . . ?
Al2 O3 C30 C21 135.33(16) . . . 3_556 ?
O3 C30 O4 Al1 -25.8(2) . . . . ?
C21 C30 O4 Al1 153.11(11) 3_556 . . . ?
O1 Al1 O4 C30 70.49(13) . . . . ?
C1A Al1 O4 C30 178.43(14) . . . . ?
C5A Al1 O4 C30 -45.51(14) . . . . ?
